data_7057225
loop_
_publ_author_name
'Awwadi, Firas F.'
'Turnbull, Mark M.'
'Alwahsh, Manal I.'
'Haddad, Salim F.'

_publ_section_title
;
 May halogen bonding interactions compete with Cu&#x22EF;Cl
 semi-coordinate bonds? Structural, magnetic and theoretical studies of
 two polymorphs of trans-bis(5-bromo-2-chloro pyridine)dichlorocopper(ii)
 and trans-bis(2,5-dichloropyridine)dichlorocopper(ii)
;
_journal_issue 13
_journal_name_full 'New Journal of Chemistry'
_journal_page_first 10642
_journal_paper_doi 10.1039/C8NJ00422F
_journal_volume 42
_journal_year 2018
_chemical_formula_sum 'C10 H6 Br2 Cl4 Cu N2'
_chemical_formula_weight 519.33
_space_group_IT_number 12
_space_group_name_Hall '-C 2y'
_space_group_name_H-M_alt 'C 1 2/m 1'
_symmetry_cell_setting monoclinic
_symmetry_space_group_name_Hall '-C 2y'
_symmetry_space_group_name_H-M 'C 1 2/m 1'
_atom_sites_solution_hydrogens geom
_atom_sites_solution_primary direct
_atom_sites_solution_secondary difmap
_audit_creation_method SHELXL-97
_audit_update_record
;
2018-01-20 deposited with the CCDC.
2018-03-29 downloaded from the CCDC.
;
_cell_angle_alpha 90.00
_cell_angle_beta 118.373(12)
_cell_angle_gamma 90.00
_cell_formula_units_Z 4
_cell_length_a 15.5239(16)
_cell_length_b 14.3008(8)
_cell_length_c 7.9558(7)
_cell_measurement_reflns_used 1555
_cell_measurement_temperature 293(2)
_cell_measurement_theta_max 28.7713
_cell_measurement_theta_min 2.9260
_cell_volume 1554.0(3)
_computing_cell_refinement
;
CrysAlisPro, Agilent Technologies,
Version 1.171.35.11 (release 16-05-2011 CrysAlis171 .NET)
(compiled May 16 2011,17:55:39)
;
_computing_data_collection
;
CrysAlisPro, Agilent Technologies,
Version 1.171.35.11 (release 16-05-2011 CrysAlis171 .NET)
(compiled May 16 2011,17:55:39)
;
_computing_data_reduction
;
CrysAlisPro, Agilent Technologies,
Version 1.171.35.11 (release 16-05-2011 CrysAlis171 .NET)
(compiled May 16 2011,17:55:39)
;
_computing_molecular_graphics 'shelxtl, Bruker,2002'
_computing_publication_material 'shelxtl, Bruker,2002'
_computing_structure_refinement 'shelxtl, Bruker,2002'
_computing_structure_solution 'shelxtl, Bruker,2002'
_diffrn_ambient_temperature 293(2)
_diffrn_detector_area_resol_mean 16.0534
_diffrn_measured_fraction_theta_full 0.998
_diffrn_measured_fraction_theta_max 0.998
_diffrn_measurement_device_type 'Xcalibur, Eos'
_diffrn_measurement_method '\w scans'
_diffrn_radiation_monochromator graphite
_diffrn_radiation_source 'fine-focus sealed tube'
_diffrn_radiation_type MoK\a
_diffrn_radiation_wavelength 0.71073
_diffrn_reflns_av_R_equivalents 0.0261
_diffrn_reflns_av_sigmaI/netI 0.0379
_diffrn_reflns_limit_h_max 17
_diffrn_reflns_limit_h_min -19
_diffrn_reflns_limit_k_max 11
_diffrn_reflns_limit_k_min -17
_diffrn_reflns_limit_l_max 9
_diffrn_reflns_limit_l_min -7
_diffrn_reflns_number 3569
_diffrn_reflns_theta_full 26.29
_diffrn_reflns_theta_max 26.29
_diffrn_reflns_theta_min 2.93
_exptl_absorpt_coefficient_mu 7.220
_exptl_absorpt_correction_T_max 1.00000
_exptl_absorpt_correction_T_min 0.74379
_exptl_absorpt_correction_type multi-scan
_exptl_absorpt_process_details
;
CrysAlisPro, Agilent Technologies,
Version 1.171.35.11 (release 16-05-2011 CrysAlis171 .NET)
(compiled May 16 2011,17:55:39)
Empirical absorption correction using spherical harmonics,
 implemented in SCALE3 ABSPACK scaling algorithm.
;
_exptl_crystal_colour blue
_exptl_crystal_density_diffrn 2.220
_exptl_crystal_density_method 'not measured'
_exptl_crystal_description parrallelpiped
_exptl_crystal_F_000 988
_exptl_crystal_size_max 0.17
_exptl_crystal_size_mid 0.12
_exptl_crystal_size_min 0.08
_refine_diff_density_max 0.894
_refine_diff_density_min -0.506
_refine_diff_density_rms 0.091
_refine_ls_extinction_method none
_refine_ls_goodness_of_fit_ref 1.024
_refine_ls_hydrogen_treatment constr
_refine_ls_matrix_type full
_refine_ls_number_parameters 91
_refine_ls_number_reflns 1639
_refine_ls_number_restraints 0
_refine_ls_restrained_S_all 1.024
_refine_ls_R_factor_all 0.0429
_refine_ls_R_factor_gt 0.0319
_refine_ls_shift/su_max 0.001
_refine_ls_shift/su_mean 0.000
_refine_ls_structure_factor_coef Fsqd
_refine_ls_weighting_details 'calc w=1/[\s^2^(Fo^2^)+(0.0339P)^2^+0.0000P] where P=(Fo^2^+2Fc^2^)/3'
_refine_ls_weighting_scheme calc
_refine_ls_wR_factor_gt 0.0697
_refine_ls_wR_factor_ref 0.0732
_reflns_number_gt 1360
_reflns_number_total 1639
_reflns_threshold_expression >2sigma(I)
_cod_data_source_file c8nj00422f2.cif
_cod_data_source_block exp_370
_cod_depositor_comments 'Adding full bibliography for 7057225--7057228.cif.'
_cod_original_cell_volume 1554.0(2)
_cod_database_code 7057225

loop_
_symmetry_equiv_pos_as_xyz
'x, y, z'
'-x, y, -z'
'x+1/2, y+1/2, z'
'-x+1/2, y+1/2, -z'
'-x, -y, -z'
'x, -y, z'
'-x+1/2, -y+1/2, -z'
'x+1/2, -y+1/2, z'

loop_
_atom_site_label
_atom_site_type_symbol
_atom_site_fract_x
_atom_site_fract_y
_atom_site_fract_z
_atom_site_U_iso_or_equiv
_atom_site_adp_type
_atom_site_occupancy
_atom_site_symmetry_multiplicity
_atom_site_calc_flag
_atom_site_refinement_flags
Cu1 Cu 0.11576(4) 0.0000 0.22219(7) 0.02389(16) Uani 1 2 d S
Br1 Br 0.14730(3) 0.36023(3) -0.06822(5) 0.04983(16) Uani 1 1 d .
Cl3 Cl -0.04703(8) 0.0000 0.15372(14) 0.0255(3) Uani 1 2 d S
Cl2 Cl 0.28017(9) 0.0000 0.33590(17) 0.0338(3) Uani 1 2 d S
Cl1 Cl 0.12283(8) 0.11985(7) 0.57024(12) 0.0430(3) Uani 1 1 d .
N1 N 0.12064(18) 0.14339(18) 0.2433(4) 0.0257(6) Uani 1 1 d .
C4 C 0.1320(2) 0.2909(2) 0.1174(5) 0.0320(8) Uani 1 1 d .
C1 C 0.1218(2) 0.1876(2) 0.3917(4) 0.0297(8) Uani 1 1 d .
C5 C 0.1266(2) 0.1951(2) 0.1072(5) 0.0304(8) Uani 1 1 d .
H5A H 0.1269 0.1650 0.0039 0.036 Uiso 1 1 calc R
C3 C 0.1306(3) 0.3358(3) 0.2690(5) 0.0414(9) Uani 1 1 d .
H3A H 0.1330 0.4008 0.2765 0.050 Uiso 1 1 calc R
C2 C 0.1255(3) 0.2837(3) 0.4093(5) 0.0405(9) Uani 1 1 d .
H2A H 0.1245 0.3124 0.5132 0.049 Uiso 1 1 calc R

loop_
_atom_site_aniso_label
_atom_site_aniso_U_11
_atom_site_aniso_U_22
_atom_site_aniso_U_33
_atom_site_aniso_U_23
_atom_site_aniso_U_13
_atom_site_aniso_U_12
Cu1 0.0288(3) 0.0175(3) 0.0271(3) 0.000 0.0146(3) 0.000
Br1 0.0686(3) 0.0334(2) 0.0480(3) 0.00813(17) 0.0281(2) -0.0082(2)
Cl3 0.0301(6) 0.0248(6) 0.0245(5) 0.000 0.0154(5) 0.000
Cl2 0.0308(7) 0.0290(6) 0.0410(7) 0.000 0.0166(6) 0.000
Cl1 0.0584(6) 0.0414(6) 0.0345(5) -0.0047(4) 0.0264(5) -0.0144(5)
N1 0.0261(15) 0.0196(14) 0.0311(15) -0.0032(11) 0.0134(13) -0.0040(12)
C4 0.033(2) 0.0239(18) 0.037(2) 0.0030(15) 0.0142(17) -0.0027(16)
C1 0.0316(19) 0.0272(19) 0.0302(18) -0.0057(14) 0.0146(15) -0.0063(15)
C5 0.034(2) 0.0260(19) 0.0344(19) -0.0026(15) 0.0191(17) -0.0032(16)
C3 0.049(2) 0.0197(18) 0.057(2) -0.0035(17) 0.027(2) -0.0022(17)
C2 0.050(2) 0.032(2) 0.045(2) -0.0135(17) 0.0274(19) -0.0037(18)

loop_
_atom_type_symbol
_atom_type_description
_atom_type_scat_dispersion_real
_atom_type_scat_dispersion_imag
_atom_type_scat_source
C C 0.0033 0.0016 'International Tables Vol C Tables 4.2.6.8 and 6.1.1.4'
H H 0.0000 0.0000 'International Tables Vol C Tables 4.2.6.8 and 6.1.1.4'
N N 0.0061 0.0033 'International Tables Vol C Tables 4.2.6.8 and 6.1.1.4'
Cl Cl 0.1484 0.1585 'International Tables Vol C Tables 4.2.6.8 and 6.1.1.4'
Cu Cu 0.3201 1.2651 'International Tables Vol C Tables 4.2.6.8 and 6.1.1.4'
Br Br -0.2901 2.4595 'International Tables Vol C Tables 4.2.6.8 and 6.1.1.4'

loop_
_geom_angle_atom_site_label_1
_geom_angle_atom_site_label_2
_geom_angle_atom_site_label_3
_geom_angle
_geom_angle_site_symmetry_1
_geom_angle_site_symmetry_3
N1 Cu1 N1 171.74(14) 6 .
N1 Cu1 Cl2 88.66(7) 6 .
N1 Cu1 Cl2 88.66(7) . .
N1 Cu1 Cl3 90.74(7) 6 .
N1 Cu1 Cl3 90.74(7) . .
Cl2 Cu1 Cl3 171.37(4) . .
N1 Cu1 Cl3 94.11(7) 6 5
N1 Cu1 Cl3 94.11(7) . 5
Cl2 Cu1 Cl3 102.89(5) . 5
Cl3 Cu1 Cl3 85.73(4) . 5
Cu1 Cl3 Cu1 94.27(4) . 5
C1 N1 C5 118.3(3) . .
C1 N1 Cu1 122.0(2) . .
C5 N1 Cu1 119.6(2) . .
C5 C4 C3 119.5(3) . .
C5 C4 Br1 120.4(3) . .
C3 C4 Br1 120.1(3) . .
N1 C1 C2 123.0(3) . .
N1 C1 Cl1 117.2(3) . .
C2 C1 Cl1 119.7(3) . .
N1 C5 C4 121.6(3) . .
N1 C5 H5A 119.2 . .
C4 C5 H5A 119.2 . .
C2 C3 C4 119.3(3) . .
C2 C3 H3A 120.4 . .
C4 C3 H3A 120.4 . .
C3 C2 C1 118.3(3) . .
C3 C2 H2A 120.9 . .
C1 C2 H2A 120.9 . .

loop_
_geom_bond_atom_site_label_1
_geom_bond_atom_site_label_2
_geom_bond_distance
_geom_bond_site_symmetry_2
Cu1 N1 2.056(3) 6
Cu1 N1 2.056(3) .
Cu1 Cl2 2.2666(13) .
Cu1 Cl3 2.3184(12) .
Cu1 Cl3 2.6551(12) 5
Br1 C4 1.885(3) .
Cl3 Cu1 2.6551(12) 5
Cl1 C1 1.713(3) .
N1 C1 1.332(4) .
N1 C5 1.350(4) .
C4 C5 1.373(5) .
C4 C3 1.376(5) .
C1 C2 1.380(5) .
C5 H5A 0.9300 .
C3 C2 1.376(5) .
C3 H3A 0.9300 .
C2 H2A 0.9300 .

loop_
_geom_torsion_atom_site_label_1
_geom_torsion_atom_site_label_2
_geom_torsion_atom_site_label_3
_geom_torsion_atom_site_label_4
_geom_torsion
_geom_torsion_site_symmetry_1
_geom_torsion_site_symmetry_4
N1 Cu1 Cl3 Cu1 -94.06(7) 6 5
N1 Cu1 Cl3 Cu1 94.06(7) . 5
Cl2 Cu1 Cl3 Cu1 180.0 . 5
Cl3 Cu1 Cl3 Cu1 0.0 5 5
N1 Cu1 N1 C1 -27.0(12) 6 .
Cl2 Cu1 N1 C1 -98.2(3) . .
Cl3 Cu1 N1 C1 73.2(3) . .
Cl3 Cu1 N1 C1 159.0(3) 5 .
N1 Cu1 N1 C5 150.4(9) 6 .
Cl2 Cu1 N1 C5 79.3(2) . .
Cl3 Cu1 N1 C5 -109.3(2) . .
Cl3 Cu1 N1 C5 -23.5(2) 5 .
C5 N1 C1 C2 2.2(5) . .
Cu1 N1 C1 C2 179.7(3) . .
C5 N1 C1 Cl1 -175.6(2) . .
Cu1 N1 C1 Cl1 1.9(4) . .
C1 N1 C5 C4 -1.1(5) . .
Cu1 N1 C5 C4 -178.6(3) . .
C3 C4 C5 N1 -0.6(5) . .
Br1 C4 C5 N1 176.6(2) . .
C5 C4 C3 C2 1.2(5) . .
Br1 C4 C3 C2 -176.0(3) . .
C4 C3 C2 C1 -0.1(6) . .
N1 C1 C2 C3 -1.6(6) . .
Cl1 C1 C2 C3 176.1(3) . .
